data_7061218
loop_
_publ_author_name
'Makarov, Alexander Yu.'
'Volkova, Yulia M.'
'Zikirin, Samat B.'
'Irtegova, Irina G.'
'Bagryanskaya, Irina Yu.'
'Gatilov, Yuri V.'
'Nefedov, Andrey A.'
'Zibarev, Andrey V.'

_publ_section_title
;
 New 3,1,2,4-benzothiaselenadiazines, related \p-heterocycles including
 Herz cations, radicals and molecular complexes, and Bunte salts
;
_journal_issue 8
_journal_name_full 'New Journal of Chemistry'
_journal_page_first 3687
_journal_page_last 3696
_journal_paper_doi 10.1039/D1NJ05979C
_journal_volume 46
_journal_year 2022
_chemical_formula_moiety 'C6 H4 Cl N S Se'
_chemical_formula_sum 'C6 H4 Cl N S Se'
_chemical_formula_weight 236.57
_chemical_name_systematic
;
 2,1,3-Benzothiaselenazolium chloride 
;
_space_group_crystal_system monoclinic
_space_group_IT_number 14
_space_group_name_Hall '-P 2yn'
_space_group_name_H-M_alt 'P 1 21/n 1'
_atom_sites_solution_hydrogens geom
_audit_creation_method SHELXL-2014/7
_audit_update_record
;
2021-10-15 deposited with the CCDC.	2022-01-19 downloaded from the CCDC.
;
_cell_angle_alpha 90
_cell_angle_beta 97.319(2)
_cell_angle_gamma 90
_cell_formula_units_Z 4
_cell_length_a 7.8867(4)
_cell_length_b 5.5755(2)
_cell_length_c 17.6217(8)
_cell_measurement_reflns_used 8881
_cell_measurement_temperature 200(2)
_cell_measurement_theta_max 35.00
_cell_measurement_theta_min 2.33
_cell_volume 768.55(6)
_computing_cell_refinement 'Bruker SAINT'
_computing_data_collection 'Bruker APEX2'
_computing_data_reduction 'Bruker SAINT'
_computing_molecular_graphics 'Bruker SHELXTL'
_computing_publication_material 'Bruker SHELXTL'
_computing_structure_refinement 'SHELXL-2014/7 (Sheldrick, 2014)'
_computing_structure_solution 'SHELXS-97 (Sheldrick, 2008)'
_diffrn_ambient_temperature 200(2)
_diffrn_measured_fraction_theta_full 1.000
_diffrn_measured_fraction_theta_max 0.999
_diffrn_measurement_device_type 'Bruker APEX-II CCD'
_diffrn_measurement_method '\f and \w scans'
_diffrn_radiation_type MoK\a
_diffrn_radiation_wavelength 0.71073
_diffrn_reflns_av_R_equivalents 0.0638
_diffrn_reflns_av_unetI/netI 0.0331
_diffrn_reflns_Laue_measured_fraction_full 1.000
_diffrn_reflns_Laue_measured_fraction_max 0.999
_diffrn_reflns_limit_h_max 12
_diffrn_reflns_limit_h_min -12
_diffrn_reflns_limit_k_max 8
_diffrn_reflns_limit_k_min -8
_diffrn_reflns_limit_l_max 28
_diffrn_reflns_limit_l_min -28
_diffrn_reflns_number 18803
_diffrn_reflns_point_group_measured_fraction_full 1.000
_diffrn_reflns_point_group_measured_fraction_max 0.999
_diffrn_reflns_theta_full 25.242
_diffrn_reflns_theta_max 35.044
_diffrn_reflns_theta_min 2.331
_diffrn_source 'sealed tube'
_exptl_absorpt_coefficient_mu 5.419
_exptl_absorpt_correction_T_max 0.4840
_exptl_absorpt_correction_T_min 0.2825
_exptl_absorpt_correction_type multi-scan
_exptl_absorpt_process_details SADABS
_exptl_crystal_colour red
_exptl_crystal_density_diffrn 2.045
_exptl_crystal_density_method 'not measured'
_exptl_crystal_description plate
_exptl_crystal_F_000 456
_exptl_crystal_size_max 0.60
_exptl_crystal_size_mid 0.40
_exptl_crystal_size_min 0.02
_refine_diff_density_max 1.889
_refine_diff_density_min -1.197
_refine_diff_density_rms 0.302
_refine_ls_extinction_method none
_refine_ls_goodness_of_fit_ref 1.022
_refine_ls_hydrogen_treatment constr
_refine_ls_matrix_type full
_refine_ls_number_parameters 91
_refine_ls_number_reflns 3382
_refine_ls_number_restraints 0
_refine_ls_restrained_S_all 1.022
_refine_ls_R_factor_all 0.0521
_refine_ls_R_factor_gt 0.0397
_refine_ls_shift/su_max 0.002
_refine_ls_shift/su_mean 0.000
_refine_ls_structure_factor_coef Fsqd
_refine_ls_weighting_details 'w=1/[\s^2^(Fo^2^)+(0.0331P)^2^+2.5224P] where P=(Fo^2^+2Fc^2^)/3'
_refine_ls_weighting_scheme calc
_refine_ls_wR_factor_gt 0.0932
_refine_ls_wR_factor_ref 0.0994
_reflns_Friedel_coverage 0.000
_reflns_number_gt 2830
_reflns_number_total 3382
_reflns_threshold_expression 'I > 2\s(I)'
_cod_data_source_file d1nj05979c2.cif
_cod_data_source_block 24_zm566
_cod_depositor_comments 'Adding full bibliography for 7061215--7061218.cif.'
_cod_original_sg_symbol_H-M 'P 21/n'
_cod_database_code 7061218
_shelx_shelxl_version_number 2014/7
_shelx_space_group_comment
;
The symmetry employed for this shelxl refinement is uniquely defined
by the following loop, which should always be used as a source of
symmetry information in preference to the above space-group names.
They are only intended as comments.
;

loop_
_space_group_symop_operation_xyz
'x, y, z'
'-x+1/2, y+1/2, -z+1/2'
'-x, -y, -z'
'x-1/2, -y-1/2, z-1/2'

loop_
_atom_site_label
_atom_site_type_symbol
_atom_site_fract_x
_atom_site_fract_y
_atom_site_fract_z
_atom_site_U_iso_or_equiv
_atom_site_adp_type
_atom_site_occupancy
_atom_site_site_symmetry_order
_atom_site_calc_flag
_atom_site_refinement_flags_posn
_atom_site_refinement_flags_adp
_atom_site_refinement_flags_occupancy
_atom_site_disorder_assembly
_atom_site_disorder_group
Se1 Se -0.08296(3) 1.08069(5) 0.21504(2) 0.02250(7) Uani 1 1 d . . . . .
Cl1 Cl -0.21781(10) 0.97005(14) 0.36949(4) 0.03186(15) Uani 1 1 d . . . . .
S2 S 0.02794(9) 0.75227(13) 0.26673(4) 0.02688(14) Uani 1 1 d . . . . .
N3 N 0.1554(3) 0.6804(5) 0.20757(15) 0.0281(5) Uani 1 1 d . . . . .
C7A C 0.0625(3) 1.0418(5) 0.14084(15) 0.0216(4) Uani 1 1 d . . . . .
C3A C 0.1662(3) 0.8311(5) 0.14845(16) 0.0241(5) Uani 1 1 d . . . . .
C4 C 0.2813(4) 0.7834(6) 0.09428(19) 0.0319(6) Uani 1 1 d . . . . .
H4 H 0.3502 0.6430 0.0985 0.038 Uiso 1 1 calc R U . . .
C5 C 0.2909(4) 0.9425(7) 0.03623(19) 0.0354(7) Uani 1 1 d . . . . .
H5 H 0.3651 0.9099 -0.0009 0.042 Uiso 1 1 calc R U . . .
C6 C 0.1927(4) 1.1546(7) 0.03035(18) 0.0331(6) Uani 1 1 d . . . . .
H6 H 0.2062 1.2656 -0.0093 0.040 Uiso 1 1 calc R U . . .
C7 C 0.0773(4) 1.2047(6) 0.08095(16) 0.0273(5) Uani 1 1 d . . . . .
H7 H 0.0095 1.3460 0.0755 0.033 Uiso 1 1 calc R U . . .

loop_
_atom_site_aniso_label
_atom_site_aniso_U_11
_atom_site_aniso_U_22
_atom_site_aniso_U_33
_atom_site_aniso_U_23
_atom_site_aniso_U_13
_atom_site_aniso_U_12
Se1 0.02112(11) 0.02262(13) 0.02491(13) 0.00144(10) 0.00739(8) 0.00211(9)
Cl1 0.0357(3) 0.0336(4) 0.0281(3) -0.0040(3) 0.0110(3) -0.0080(3)
S2 0.0255(3) 0.0246(3) 0.0310(3) 0.0063(3) 0.0052(2) 0.0012(2)
N3 0.0240(10) 0.0254(11) 0.0351(12) 0.0001(9) 0.0041(9) 0.0035(8)
C7A 0.0181(9) 0.0234(11) 0.0238(11) -0.0013(9) 0.0041(8) -0.0012(8)
C3A 0.0204(10) 0.0237(11) 0.0285(12) -0.0030(10) 0.0044(9) -0.0007(9)
C4 0.0237(11) 0.0345(15) 0.0388(15) -0.0113(12) 0.0086(11) 0.0013(11)
C5 0.0269(12) 0.0471(19) 0.0346(15) -0.0114(14) 0.0136(11) -0.0061(12)
C6 0.0325(14) 0.0415(17) 0.0268(13) -0.0015(12) 0.0102(11) -0.0079(12)
C7 0.0276(12) 0.0309(14) 0.0241(12) -0.0007(10) 0.0062(9) -0.0032(10)

loop_
_atom_type_symbol
_atom_type_description
_atom_type_scat_dispersion_real
_atom_type_scat_dispersion_imag
_atom_type_scat_source
C C 0.0033 0.0016 'International Tables Vol C Tables 4.2.6.8 and 6.1.1.4'
H H 0.0000 0.0000 'International Tables Vol C Tables 4.2.6.8 and 6.1.1.4'
N N 0.0061 0.0033 'International Tables Vol C Tables 4.2.6.8 and 6.1.1.4'
S S 0.1246 0.1234 'International Tables Vol C Tables 4.2.6.8 and 6.1.1.4'
Cl Cl 0.1484 0.1585 'International Tables Vol C Tables 4.2.6.8 and 6.1.1.4'
Se Se -0.0929 2.2259 'International Tables Vol C Tables 4.2.6.8 and 6.1.1.4'

loop_
_geom_angle_atom_site_label_1
_geom_angle_atom_site_label_2
_geom_angle_atom_site_label_3
_geom_angle
_geom_angle_site_symmetry_1
_geom_angle_site_symmetry_3
_geom_angle_publ_flag
C7A Se1 S2 86.86(9) . . ?
N3 S2 Se1 101.05(10) . . ?
C3A N3 S2 117.2(2) . . ?
C7 C7A C3A 120.0(2) . . ?
C7 C7A Se1 124.7(2) . . ?
C3A C7A Se1 115.3(2) . . ?
N3 C3A C4 120.6(3) . . ?
N3 C3A C7A 119.6(2) . . ?
C4 C3A C7A 119.8(3) . . ?
C5 C4 C3A 118.9(3) . . ?
C5 C4 H4 120.6 . . ?
C3A C4 H4 120.6 . . ?
C4 C5 C6 121.2(3) . . ?
C4 C5 H5 119.4 . . ?
C6 C5 H5 119.4 . . ?
C7 C6 C5 121.5(3) . . ?
C7 C6 H6 119.2 . . ?
C5 C6 H6 119.2 . . ?
C6 C7 C7A 118.5(3) . . ?
C6 C7 H7 120.7 . . ?
C7A C7 H7 120.7 . . ?

loop_
_geom_bond_atom_site_label_1
_geom_bond_atom_site_label_2
_geom_bond_distance
_geom_bond_site_symmetry_2
_geom_bond_publ_flag
Se1 C7A 1.859(3) . ?
Se1 S2 2.1782(8) . ?
S2 N3 1.589(3) . ?
N3 C3A 1.349(4) . ?
C7A C7 1.408(4) . ?
C7A C3A 1.428(4) . ?
C3A C4 1.424(4) . ?
C4 C5 1.364(5) . ?
C4 H4 0.9500 . ?
C5 C6 1.410(5) . ?
C5 H5 0.9500 . ?
C6 C7 1.381(4) . ?
C6 H6 0.9500 . ?
C7 H7 0.9500 . ?

loop_
_geom_torsion_atom_site_label_1
_geom_torsion_atom_site_label_2
_geom_torsion_atom_site_label_3
_geom_torsion_atom_site_label_4
_geom_torsion
_geom_torsion_site_symmetry_1
_geom_torsion_site_symmetry_2
_geom_torsion_site_symmetry_3
_geom_torsion_site_symmetry_4
_geom_torsion_publ_flag
Se1 S2 N3 C3A 2.4(2) . . . . ?
S2 Se1 C7A C7 -176.7(2) . . . . ?
S2 Se1 C7A C3A 2.13(19) . . . . ?
S2 N3 C3A C4 178.1(2) . . . . ?
S2 N3 C3A C7A -1.1(4) . . . . ?
C7 C7A C3A N3 177.7(3) . . . . ?
Se1 C7A C3A N3 -1.2(3) . . . . ?
C7 C7A C3A C4 -1.6(4) . . . . ?
Se1 C7A C3A C4 179.6(2) . . . . ?
N3 C3A C4 C5 -178.7(3) . . . . ?
C7A C3A C4 C5 0.5(4) . . . . ?
C3A C4 C5 C6 1.7(5) . . . . ?
C4 C5 C6 C7 -2.9(5) . . . . ?
C5 C6 C7 C7A 1.9(5) . . . . ?
C3A C7A C7 C6 0.4(4) . . . . ?
Se1 C7A C7 C6 179.1(2) . . . . ?
